data_7159411
loop_
_publ_author_name
'Sahoo, Aradhana'
'Dutta, Shubham'
'Sahoo, Akhila K.'

_publ_section_title
;
 Two-component symmetrical diarylation of ynamides
;
_journal_issue 28
_journal_name_full 'Organic &amp; Biomolecular Chemistry'
_journal_page_first 5737
_journal_page_last 5741
_journal_paper_doi 10.1039/D3OB00793F
_journal_volume 21
_journal_year 2023
_chemical_formula_moiety 'C25 H17 F6 N O4'
_chemical_formula_sum 'C25 H17 F6 N O4'
_chemical_formula_weight 509.39
_space_group_crystal_system monoclinic
_space_group_IT_number 14
_space_group_name_Hall '-P 2ybc'
_space_group_name_H-M_alt 'P 1 21/c 1'
_atom_sites_solution_hydrogens geom
_atom_sites_solution_primary dual
_audit_creation_date 2023-01-05
_audit_creation_method
;
Olex2 1.3-ac4
(compiled 2018.12.18 svn.r3554 for Rigaku Oxford Diffraction, GUI svn.r1)
;
_audit_update_record
;
2023-05-11 deposited with the CCDC.	2023-06-28 downloaded from the CCDC.
;
_cell_angle_alpha 90
_cell_angle_beta 92.202(2)
_cell_angle_gamma 90
_cell_formula_units_Z 4
_cell_length_a 15.0723(4)
_cell_length_b 9.1985(3)
_cell_length_c 16.7522(4)
_cell_measurement_reflns_used 11924
_cell_measurement_temperature 297.92
_cell_measurement_theta_max 23.9000
_cell_measurement_theta_min 2.5170
_cell_volume 2320.85(11)
_computing_cell_refinement 'CrysAlisPro 1.171.40.35a (Rigaku OD, 2018)'
_computing_data_collection 'CrysAlisPro 1.171.40.35a (Rigaku OD, 2018)'
_computing_data_reduction 'CrysAlisPro 1.171.40.35a (Rigaku OD, 2018)'
_computing_molecular_graphics 'Olex2 (Dolomanov et al., 2009)'
_computing_publication_material 'Olex2 (Dolomanov et al., 2009)'
_computing_structure_refinement 'ShelXL (Sheldrick, 2015)'
_computing_structure_solution 'ShelXT (Sheldrick, 2015)'
_diffrn_ambient_environment air
_diffrn_ambient_temperature 297.92
_diffrn_detector 'CCD plate'
_diffrn_detector_area_resol_mean 10.0000
_diffrn_detector_type HyPix3000
_diffrn_measured_fraction_theta_full 0.999
_diffrn_measured_fraction_theta_max 0.999
_diffrn_measurement_details
;
List of Runs (angles in degrees, time in seconds):

  # Type    Start    End  Width  t~exp~   \w     \q     \k     \f   Frames
#--------------------------------------------------------------------------
  1  \w   -102.00  67.00   0.50    1.82    --  -15.60   3.00   4.00  338
  2  \w    -68.00  99.00   0.50    1.82    --   16.22  -3.00-174.00  334
  3  \w    -70.00 -10.00   0.50    1.82    --  -15.60 125.00 -30.00  120
  4  \w    -89.00   9.00   0.50    1.82    --  -15.60 -30.00  90.00  196
  5  \w   -100.00   4.00   0.50    1.82    --  -15.60  -3.00-174.00  208
  6  \w    -52.00 -21.00   0.50    1.82    --  -15.60 125.00-180.00   62
  7  \w    -63.00 -11.00   0.50    1.82    --  -15.60 125.00  60.00  104
  8  \w    -85.00   9.00   0.50    1.82    --  -15.60 -45.00   0.00  188
  9  \w     11.00  45.00   0.50    1.82    --   16.22-125.00-150.00   68
 10  \w     32.00  66.00   0.50    1.82    --   16.22  45.00-150.00   68
 11  \w    -39.00 -13.00   0.50    1.82    --   16.22 130.00 131.90   52
 12  \w    -37.00  25.00   0.50    1.82    --   16.22 -94.00-150.00  124
 13  \w    -10.00  15.00   0.50    1.82    --   16.22   3.00   4.00   50
;
_diffrn_measurement_device 'four-circle diffractometer'
_diffrn_measurement_device_type 'XtaLAB Synergy, Single source at offset/far, HyPix3000'
_diffrn_measurement_method '\w scans'
_diffrn_orient_matrix_type 'CrysAlisPro convention (1999,Acta A55,543-557)'
_diffrn_orient_matrix_UB_11 0.0296031000
_diffrn_orient_matrix_UB_12 -0.0000166000
_diffrn_orient_matrix_UB_13 -0.0319038000
_diffrn_orient_matrix_UB_21 -0.0366047000
_diffrn_orient_matrix_UB_22 0.0018936000
_diffrn_orient_matrix_UB_23 -0.0278777000
_diffrn_orient_matrix_UB_31 0.0009292000
_diffrn_orient_matrix_UB_32 0.0770983000
_diffrn_orient_matrix_UB_33 0.0006970000
_diffrn_radiation_monochromator mirror
_diffrn_radiation_probe x-ray
_diffrn_radiation_type MoK\a
_diffrn_radiation_wavelength 0.71073
_diffrn_reflns_av_R_equivalents 0.0347
_diffrn_reflns_av_unetI/netI 0.0253
_diffrn_reflns_Laue_measured_fraction_full 0.999
_diffrn_reflns_Laue_measured_fraction_max 0.999
_diffrn_reflns_limit_h_max 17
_diffrn_reflns_limit_h_min -17
_diffrn_reflns_limit_k_max 10
_diffrn_reflns_limit_k_min -10
_diffrn_reflns_limit_l_max 19
_diffrn_reflns_limit_l_min -19
_diffrn_reflns_number 26409
_diffrn_reflns_point_group_measured_fraction_full 0.999
_diffrn_reflns_point_group_measured_fraction_max 0.999
_diffrn_reflns_theta_full 25.027
_diffrn_reflns_theta_max 25.027
_diffrn_reflns_theta_min 2.433
_diffrn_source 'micro-focus sealed X-ray tube'
_diffrn_source_type 'PhotonJet (Mo) X-ray Source'
_exptl_absorpt_coefficient_mu 0.130
_exptl_absorpt_correction_T_max 1.00000
_exptl_absorpt_correction_T_min 0.81076
_exptl_absorpt_correction_type multi-scan
_exptl_absorpt_process_details
;
CrysAlisPro 1.171.40.35a (Rigaku Oxford Diffraction, 2018)
Empirical absorption correction using spherical harmonics,
 implemented in SCALE3 ABSPACK scaling algorithm.
;
_exptl_crystal_colour 'clear whiteish white'
_exptl_crystal_colour_lustre clear
_exptl_crystal_colour_modifier whiteish
_exptl_crystal_colour_primary white
_exptl_crystal_density_diffrn 1.458
_exptl_crystal_description block
_exptl_crystal_F_000 1040
_exptl_crystal_size_max 0.2
_exptl_crystal_size_mid 0.18
_exptl_crystal_size_min 0.1
_refine_diff_density_max 0.770
_refine_diff_density_min -0.495
_refine_diff_density_rms 0.067
_refine_ls_extinction_method none
_refine_ls_goodness_of_fit_ref 1.114
_refine_ls_hydrogen_treatment constr
_refine_ls_matrix_type full
_refine_ls_number_parameters 325
_refine_ls_number_reflns 4087
_refine_ls_number_restraints 0
_refine_ls_restrained_S_all 1.114
_refine_ls_R_factor_all 0.1091
_refine_ls_R_factor_gt 0.0876
_refine_ls_shift/su_max 0.001
_refine_ls_shift/su_mean 0.000
_refine_ls_structure_factor_coef Fsqd
_refine_ls_weighting_details 'w=1/[\s^2^(Fo^2^)+(0.1647P)^2^+1.4507P] where P=(Fo^2^+2Fc^2^)/3'
_refine_ls_weighting_scheme calc
_refine_ls_wR_factor_gt 0.2657
_refine_ls_wR_factor_ref 0.2919
_reflns_Friedel_coverage 0.000
_reflns_number_gt 2930
_reflns_number_total 4087
_reflns_threshold_expression 'I > 2\s(I)'
_cod_data_source_file d3ob00793f2.cif
_cod_data_source_block aks146
_cod_depositor_comments 'Adding full bibliography for 7159410--7159411.cif.'
_cod_database_code 7159411
_shelx_shelxl_version_number 2018/3
_chemical_oxdiff_formula 'C H N O Cl'
_shelx_space_group_comment
;
The symmetry employed for this shelxl refinement is uniquely defined
by the following loop, which should always be used as a source of
symmetry information in preference to the above space-group names.
They are only intended as comments.
;
_shelx_estimated_absorpt_t_max 0.987
_shelx_estimated_absorpt_t_min 0.974
_reflns_odcompleteness_completeness 99.80
_reflns_odcompleteness_iscentric 1
_reflns_odcompleteness_theta 26.32
_olex2_refinement_description
;
1. Fixed Uiso
 At 1.2 times of:
  All C(H) groups, All C(H,H) groups
2.a Secondary CH2 refined with riding coordinates:
 C1(H1A,H1B), C2(H2A,H2B)
2.b Aromatic/amide H refined with riding coordinates:
 C7(H7), C11(H11), C23(H23), C19(H19), C10(H10), C8(H8), C9(H9), C22(H22),
 C13(H13), C20(H20), C17(H17), C14(H14), C16(H16)
;
_olex2_submission_special_instructions 'No special instructions were received'
_oxdiff_exptl_absorpt_empirical_details
;
Empirical correction (ABSPACK) includes:
- Absorption correction using spherical harmonics
- Frame scaling
;
_oxdiff_exptl_absorpt_empirical_full_max 1.224
_oxdiff_exptl_absorpt_empirical_full_min 0.770

loop_
_space_group_symop_operation_xyz
'x, y, z'
'-x, y+1/2, -z+1/2'
'-x, -y, -z'
'x, -y-1/2, z-1/2'

loop_
_atom_site_label
_atom_site_type_symbol
_atom_site_fract_x
_atom_site_fract_y
_atom_site_fract_z
_atom_site_U_iso_or_equiv
_atom_site_adp_type
_atom_site_occupancy
_atom_site_site_symmetry_order
_atom_site_calc_flag
_atom_site_refinement_flags_posn
_atom_site_refinement_flags_adp
_atom_site_refinement_flags_occupancy
_atom_site_disorder_assembly
_atom_site_disorder_group
N1 N 0.12648(18) 0.6357(3) 0.11635(14) 0.0475(7) Uani 1 1 d . . . . .
O1 O 0.08212(19) 0.6488(3) -0.01038(14) 0.0702(8) Uani 1 1 d . . . . .
O2 O 0.1533(2) 0.4465(3) 0.03171(17) 0.0819(9) Uani 1 1 d . . . . .
C6 C 0.0269(2) 0.5684(3) 0.25497(18) 0.0450(8) Uani 1 1 d . . . . .
C4 C 0.1719(2) 0.5820(4) 0.18716(17) 0.0455(8) Uani 1 1 d . . . . .
C5 C 0.1255(2) 0.5593(3) 0.25314(18) 0.0449(7) Uani 1 1 d . . . . .
O3 O 0.3007(3) 0.4681(4) 0.55385(18) 0.1031(12) Uani 1 1 d . . . . .
C18 C 0.1730(2) 0.5338(4) 0.33243(18) 0.0475(8) Uani 1 1 d . . . . .
C7 C -0.0128(2) 0.6397(4) 0.31732(19) 0.0507(8) Uani 1 1 d . . . . .
H7 H 0.022659 0.680500 0.358061 0.061 Uiso 1 1 calc R . . . .
C11 C -0.0282(2) 0.5065(4) 0.1956(2) 0.0512(8) Uani 1 1 d . . . . .
H11 H -0.003333 0.457375 0.153384 0.061 Uiso 1 1 calc R . . . .
C12 C 0.2695(2) 0.5687(4) 0.1814(2) 0.0550(9) Uani 1 1 d . . . . .
C3 C 0.1239(2) 0.5644(4) 0.04581(19) 0.0549(9) Uani 1 1 d . . . . .
C23 C 0.1597(2) 0.4078(4) 0.3743(2) 0.0541(8) Uani 1 1 d . . . . .
H23 H 0.120190 0.338742 0.353429 0.065 Uiso 1 1 calc R . . . .
C19 C 0.2295(2) 0.6382(4) 0.3653(2) 0.0590(9) Uani 1 1 d . . . . .
H19 H 0.237716 0.725288 0.338348 0.071 Uiso 1 1 calc R . . . .
C10 C -0.1194(2) 0.5173(4) 0.1987(2) 0.0604(9) Uani 1 1 d . . . . .
H10 H -0.155459 0.475458 0.158633 0.072 Uiso 1 1 calc R . . . .
C8 C -0.1041(3) 0.6513(4) 0.3200(2) 0.0610(9) Uani 1 1 d . . . . .
H8 H -0.129541 0.700614 0.361865 0.073 Uiso 1 1 calc R . . . .
C9 C -0.1571(3) 0.5894(5) 0.2604(2) 0.0646(10) Uani 1 1 d . . . . .
H9 H -0.218520 0.596484 0.262151 0.078 Uiso 1 1 calc R . . . .
C1 C 0.0862(3) 0.7783(4) 0.1101(2) 0.0595(9) Uani 1 1 d . . . . .
H1A H 0.130099 0.854819 0.117051 0.071 Uiso 1 1 calc R . . . .
H1B H 0.040546 0.790954 0.148750 0.071 Uiso 1 1 calc R . . . .
C22 C 0.2039(3) 0.3810(4) 0.4470(2) 0.0639(10) Uani 1 1 d . . . . .
H22 H 0.195576 0.294311 0.474312 0.077 Uiso 1 1 calc R . . . .
C21 C 0.2597(3) 0.4853(5) 0.4771(2) 0.0647(10) Uani 1 1 d . . . . .
C13 C 0.3162(3) 0.4535(5) 0.2166(3) 0.0699(11) Uani 1 1 d . . . . .
H13 H 0.285910 0.379936 0.242174 0.084 Uiso 1 1 calc R . . . .
C20 C 0.2738(3) 0.6141(5) 0.4377(2) 0.0686(11) Uani 1 1 d . . . . .
H20 H 0.312461 0.683564 0.459513 0.082 Uiso 1 1 calc R . . . .
F4 F 0.6710(2) 0.4947(7) 0.1307(3) 0.181(2) Uani 1 1 d . . . . .
C2 C 0.0473(3) 0.7753(5) 0.0262(2) 0.0754(12) Uani 1 1 d . . . . .
H2A H -0.016956 0.770590 0.026527 0.090 Uiso 1 1 calc R . . . .
H2B H 0.064146 0.861970 -0.002547 0.090 Uiso 1 1 calc R . . . .
F1 F 0.4053(4) 0.3928(6) 0.6332(3) 0.190(2) Uani 1 1 d . . . . .
C17 C 0.3163(3) 0.6732(5) 0.1422(3) 0.0785(13) Uani 1 1 d . . . . .
H17 H 0.285711 0.749355 0.117111 0.094 Uiso 1 1 calc R . . . .
O4 O 0.5461(3) 0.5606(7) 0.1766(3) 0.154(2) Uani 1 1 d . . . . .
C14 C 0.4083(3) 0.4485(6) 0.2137(3) 0.0897(15) Uani 1 1 d . . . . .
H14 H 0.439863 0.372308 0.237713 0.108 Uiso 1 1 calc R . . . .
F2 F 0.3546(5) 0.2546(8) 0.5475(4) 0.237(4) Uani 1 1 d . . . . .
C15 C 0.4514(3) 0.5556(7) 0.1755(3) 0.0932(16) Uani 1 1 d . . . . .
C25 C 0.3690(5) 0.3876(10) 0.5619(4) 0.122(2) Uani 1 1 d . . . . .
C16 C 0.4075(3) 0.6678(7) 0.1392(3) 0.1029(18) Uani 1 1 d . . . . .
H16 H 0.438329 0.739571 0.112689 0.123 Uiso 1 1 calc R . . . .
F3 F 0.4263(4) 0.4256(15) 0.5168(5) 0.329(7) Uani 1 1 d . . . . .
F6 F 0.5589(4) 0.4645(14) 0.0674(4) 0.306(6) Uani 1 1 d . . . . .
F5 F 0.5887(7) 0.3566(12) 0.1666(9) 0.380(8) Uani 1 1 d . . . . .
C24 C 0.5897(4) 0.4916(14) 0.1331(5) 0.150(4) Uani 1 1 d . . . . .

loop_
_atom_site_aniso_label
_atom_site_aniso_U_11
_atom_site_aniso_U_22
_atom_site_aniso_U_33
_atom_site_aniso_U_23
_atom_site_aniso_U_13
_atom_site_aniso_U_12
N1 0.0567(15) 0.0496(16) 0.0360(13) -0.0029(11) -0.0004(11) 0.0069(12)
O1 0.0865(18) 0.0837(19) 0.0396(12) -0.0069(12) -0.0073(11) 0.0117(15)
O2 0.110(2) 0.071(2) 0.0644(17) -0.0226(14) -0.0053(15) 0.0254(17)
C6 0.0524(18) 0.0398(17) 0.0428(16) 0.0032(13) 0.0010(13) -0.0007(13)
C4 0.0480(17) 0.0463(18) 0.0418(16) -0.0015(13) -0.0038(13) 0.0043(14)
C5 0.0526(18) 0.0416(17) 0.0401(15) -0.0006(13) -0.0029(13) -0.0015(14)
O3 0.137(3) 0.110(3) 0.0592(18) 0.0085(17) -0.0392(18) 0.020(2)
C18 0.0502(17) 0.0492(19) 0.0427(16) -0.0010(14) -0.0017(13) 0.0000(14)
C7 0.061(2) 0.0487(19) 0.0425(16) -0.0014(14) 0.0008(14) -0.0004(15)
C11 0.0591(19) 0.0447(19) 0.0495(17) -0.0046(14) -0.0005(14) -0.0060(15)
C12 0.0511(18) 0.065(2) 0.0484(18) -0.0014(16) -0.0024(14) 0.0076(17)
C3 0.059(2) 0.063(2) 0.0423(17) -0.0055(16) -0.0003(14) 0.0039(17)
C23 0.060(2) 0.051(2) 0.0507(18) 0.0026(15) -0.0013(15) -0.0051(16)
C19 0.074(2) 0.053(2) 0.0494(18) 0.0038(15) -0.0091(16) -0.0100(17)
C10 0.055(2) 0.057(2) 0.068(2) -0.0004(18) -0.0078(17) -0.0095(17)
C8 0.066(2) 0.057(2) 0.061(2) 0.0009(17) 0.0162(17) 0.0090(18)
C9 0.053(2) 0.068(2) 0.073(2) 0.009(2) 0.0038(17) 0.0025(18)
C1 0.075(2) 0.055(2) 0.0475(18) 0.0001(16) -0.0017(15) 0.0154(18)
C22 0.076(2) 0.064(2) 0.052(2) 0.0134(18) 0.0022(17) 0.000(2)
C21 0.078(2) 0.069(2) 0.0462(19) 0.0018(17) -0.0144(17) 0.006(2)
C13 0.063(2) 0.070(3) 0.076(3) 0.002(2) 0.0024(19) 0.016(2)
C20 0.082(3) 0.066(2) 0.057(2) -0.0040(19) -0.0198(18) -0.009(2)
F4 0.0443(16) 0.272(6) 0.228(5) -0.051(4) 0.009(2) 0.013(2)
C2 0.089(3) 0.084(3) 0.052(2) 0.004(2) -0.0093(19) 0.025(2)
F1 0.224(5) 0.192(4) 0.145(4) 0.030(3) -0.127(4) 0.009(4)
C17 0.059(2) 0.096(3) 0.082(3) 0.025(2) 0.0069(19) 0.007(2)
O4 0.059(2) 0.234(6) 0.167(4) -0.061(4) -0.008(3) 0.013(3)
C14 0.064(3) 0.109(4) 0.095(3) 0.001(3) -0.009(2) 0.030(3)
F2 0.285(8) 0.161(5) 0.252(7) -0.014(5) -0.150(7) 0.087(5)
C15 0.045(2) 0.132(5) 0.102(4) -0.008(3) -0.001(2) 0.009(3)
C25 0.099(4) 0.144(6) 0.120(5) 0.060(5) -0.043(4) -0.021(4)
C16 0.059(3) 0.134(5) 0.116(4) 0.030(4) 0.012(3) -0.007(3)
F3 0.099(4) 0.609(19) 0.277(8) 0.230(11) -0.001(4) 0.043(6)
F6 0.115(4) 0.629(19) 0.173(5) -0.173(8) -0.013(4) 0.089(6)
F5 0.243(9) 0.318(11) 0.59(2) 0.154(14) 0.211(12) 0.153(9)
C24 0.074(4) 0.266(11) 0.111(5) 0.015(6) 0.008(4) 0.063(6)

loop_
_atom_type_symbol
_atom_type_description
_atom_type_scat_dispersion_real
_atom_type_scat_dispersion_imag
_atom_type_scat_source
C C 0.0033 0.0016 'International Tables Vol C Tables 4.2.6.8 and 6.1.1.4'
H H 0.0000 0.0000 'International Tables Vol C Tables 4.2.6.8 and 6.1.1.4'
F F 0.0171 0.0103 'International Tables Vol C Tables 4.2.6.8 and 6.1.1.4'
N N 0.0061 0.0033 'International Tables Vol C Tables 4.2.6.8 and 6.1.1.4'
O O 0.0106 0.0060 'International Tables Vol C Tables 4.2.6.8 and 6.1.1.4'

loop_
_geom_angle_atom_site_label_1
_geom_angle_atom_site_label_2
_geom_angle_atom_site_label_3
_geom_angle
_geom_angle_site_symmetry_1
_geom_angle_site_symmetry_3
_geom_angle_publ_flag
C4 N1 C1 123.9(3) . . ?
C3 N1 C4 123.6(3) . . ?
C3 N1 C1 112.2(3) . . ?
C3 O1 C2 109.7(3) . . ?
C7 C6 C5 120.1(3) . . ?
C7 C6 C11 117.9(3) . . ?
C11 C6 C5 122.0(3) . . ?
N1 C4 C12 114.7(3) . . ?
C5 C4 N1 119.1(3) . . ?
C5 C4 C12 126.1(3) . . ?
C6 C5 C18 115.6(3) . . ?
C4 C5 C6 123.9(3) . . ?
C4 C5 C18 120.3(3) . . ?
C25 O3 C21 119.0(5) . . ?
C23 C18 C5 120.6(3) . . ?
C23 C18 C19 118.8(3) . . ?
C19 C18 C5 120.6(3) . . ?
C6 C7 H7 119.3 . . ?
C8 C7 C6 121.3(3) . . ?
C8 C7 H7 119.3 . . ?
C6 C11 H11 119.6 . . ?
C10 C11 C6 120.7(3) . . ?
C10 C11 H11 119.6 . . ?
C13 C12 C4 121.5(3) . . ?
C17 C12 C4 120.1(3) . . ?
C17 C12 C13 118.3(4) . . ?
N1 C3 O1 109.0(3) . . ?
O2 C3 N1 127.8(3) . . ?
O2 C3 O1 123.1(3) . . ?
C18 C23 H23 119.2 . . ?
C18 C23 C22 121.6(3) . . ?
C22 C23 H23 119.2 . . ?
C18 C19 H19 119.7 . . ?
C20 C19 C18 120.5(3) . . ?
C20 C19 H19 119.7 . . ?
C11 C10 H10 119.8 . . ?
C9 C10 C11 120.3(3) . . ?
C9 C10 H10 119.8 . . ?
C7 C8 H8 120.2 . . ?
C9 C8 C7 119.6(3) . . ?
C9 C8 H8 120.2 . . ?
C10 C9 C8 120.1(3) . . ?
C10 C9 H9 119.9 . . ?
C8 C9 H9 119.9 . . ?
N1 C1 H1A 111.5 . . ?
N1 C1 H1B 111.5 . . ?
N1 C1 C2 101.5(3) . . ?
H1A C1 H1B 109.3 . . ?
C2 C1 H1A 111.5 . . ?
C2 C1 H1B 111.5 . . ?
C23 C22 H22 121.0 . . ?
C21 C22 C23 118.0(4) . . ?
C21 C22 H22 121.0 . . ?
C22 C21 O3 120.1(4) . . ?
C22 C21 C20 122.3(3) . . ?
C20 C21 O3 117.5(4) . . ?
C12 C13 H13 120.0 . . ?
C12 C13 C14 120.0(4) . . ?
C14 C13 H13 120.0 . . ?
C19 C20 H20 120.6 . . ?
C21 C20 C19 118.8(4) . . ?
C21 C20 H20 120.6 . . ?
O1 C2 C1 106.3(3) . . ?
O1 C2 H2A 110.5 . . ?
O1 C2 H2B 110.5 . . ?
C1 C2 H2A 110.5 . . ?
C1 C2 H2B 110.5 . . ?
H2A C2 H2B 108.7 . . ?
C12 C17 H17 119.2 . . ?
C12 C17 C16 121.6(4) . . ?
C16 C17 H17 119.2 . . ?
C24 O4 C15 123.6(6) . . ?
C13 C14 H14 120.3 . . ?
C15 C14 C13 119.3(4) . . ?
C15 C14 H14 120.3 . . ?
C14 C15 O4 121.1(5) . . ?
C14 C15 C16 122.0(4) . . ?
C16 C15 O4 116.8(6) . . ?
O3 C25 F1 112.8(8) . . ?
F2 C25 O3 114.3(6) . . ?
F2 C25 F1 106.0(6) . . ?
F3 C25 O3 110.9(7) . . ?
F3 C25 F1 106.1(7) . . ?
F3 C25 F2 106.3(11) . . ?
C17 C16 H16 120.6 . . ?
C15 C16 C17 118.7(5) . . ?
C15 C16 H16 120.6 . . ?
F4 C24 F5 93.5(8) . . ?
O4 C24 F4 125.8(10) . . ?
O4 C24 F6 118.0(7) . . ?
O4 C24 F5 102.7(9) . . ?
F6 C24 F4 109.0(7) . . ?
F6 C24 F5 100.3(13) . . ?

loop_
_geom_bond_atom_site_label_1
_geom_bond_atom_site_label_2
_geom_bond_distance
_geom_bond_site_symmetry_2
_geom_bond_publ_flag
N1 C4 1.434(4) . ?
N1 C3 1.351(4) . ?
N1 C1 1.448(4) . ?
O1 C3 1.356(4) . ?
O1 C2 1.425(5) . ?
O2 C3 1.199(5) . ?
C6 C5 1.489(4) . ?
C6 C7 1.389(4) . ?
C6 C11 1.393(5) . ?
C4 C5 1.347(4) . ?
C4 C12 1.483(5) . ?
C5 C18 1.503(4) . ?
O3 C21 1.414(4) . ?
O3 C25 1.271(9) . ?
C18 C23 1.374(5) . ?
C18 C19 1.383(5) . ?
C7 H7 0.9300 . ?
C7 C8 1.381(5) . ?
C11 H11 0.9300 . ?
C11 C10 1.381(5) . ?
C12 C13 1.391(5) . ?
C12 C17 1.375(6) . ?
C23 H23 0.9300 . ?
C23 C22 1.387(5) . ?
C19 H19 0.9300 . ?
C19 C20 1.380(5) . ?
C10 H10 0.9300 . ?
C10 C9 1.370(6) . ?
C8 H8 0.9300 . ?
C8 C9 1.378(6) . ?
C9 H9 0.9300 . ?
C1 H1A 0.9700 . ?
C1 H1B 0.9700 . ?
C1 C2 1.501(5) . ?
C22 H22 0.9300 . ?
C22 C21 1.360(6) . ?
C21 C20 1.377(6) . ?
C13 H13 0.9300 . ?
C13 C14 1.391(6) . ?
C20 H20 0.9300 . ?
F4 C24 1.228(8) . ?
C2 H2A 0.9700 . ?
C2 H2B 0.9700 . ?
F1 C25 1.296(7) . ?
C17 H17 0.9300 . ?
C17 C16 1.378(6) . ?
O4 C15 1.427(6) . ?
O4 C24 1.184(9) . ?
C14 H14 0.9300 . ?
C14 C15 1.355(8) . ?
F2 C25 1.264(9) . ?
C15 C16 1.358(8) . ?
C25 F3 1.220(9) . ?
C16 H16 0.9300 . ?
F6 C24 1.203(9) . ?
F5 C24 1.363(13) . ?
